data_4076806
loop_
_publ_author_name
'Termaten, Arjan T.'
'Nijbacker, Tom'
'Schakel, Marius'
'Lutz, Martin'
'Spek, Anthony L.'
'Lammertsma, Koop'

_publ_section_title
;
 Synthesis of Novel Terminal Iridium Phosphinidene Complexes
;
_journal_issue 15
_journal_name_full Organometallics
_journal_page_first 3196
_journal_paper_doi 10.1021/om020062t
_journal_volume 21
_journal_year 2002
_chemical_formula_moiety 'C29 H44 Ir O P'
_chemical_formula_sum 'C29 H44 Ir O P'
_chemical_formula_weight 631.81
_chemical_name_systematic
; 
 ? 
;
_space_group_IT_number 62
_symmetry_cell_setting orthorhombic
_symmetry_space_group_name_Hall '-P 2ac 2n'
_symmetry_space_group_name_H-M 'P n m a'
_atom_sites_solution_hydrogens geom
_atom_sites_solution_primary heavy
_atom_sites_solution_secondary difmap
_audit_creation_method SHELXL-97
_cell_angle_alpha 90.00
_cell_angle_beta 90.00
_cell_angle_gamma 90.00
_cell_formula_units_Z 4
_cell_length_a 18.0642(1)
_cell_length_b 14.7379(1)
_cell_length_c 10.5269(1)
_cell_measurement_reflns_used 89310
_cell_measurement_temperature 130(2)
_cell_measurement_theta_max 40.25
_cell_measurement_theta_min 1.02
_cell_volume 2802.56(4)
_computing_cell_refinement HKL2000
_computing_data_collection 'Nonius COLLECT'
_computing_data_reduction HKL2000
_computing_structure_refinement 'SHELXL-97 (Sheldrick, 1997)'
_computing_structure_solution 'DIRDIF-97 (Beurskens et al., 1997)'
_diffrn_ambient_temperature 130(2)
_diffrn_measured_fraction_theta_full 0.993
_diffrn_measured_fraction_theta_max 0.993
_diffrn_radiation_monochromator graphite
_diffrn_radiation_source 'fine-focus sealed tube'
_diffrn_radiation_type MoK\a
_diffrn_radiation_wavelength 0.71073
_diffrn_reflns_av_R_equivalents 0.0490
_diffrn_reflns_av_sigmaI/netI 0.0776
_diffrn_reflns_limit_h_max 32
_diffrn_reflns_limit_h_min -32
_diffrn_reflns_limit_k_max 26
_diffrn_reflns_limit_k_min -21
_diffrn_reflns_limit_l_max 19
_diffrn_reflns_limit_l_min -18
_diffrn_reflns_number 75667
_diffrn_reflns_theta_full 40.00
_diffrn_reflns_theta_max 40.00
_diffrn_reflns_theta_min 2.24
_exptl_absorpt_coefficient_mu 4.839
_exptl_absorpt_correction_T_max 0.53
_exptl_absorpt_correction_T_min 0.32
_exptl_absorpt_correction_type analytical
_exptl_crystal_colour 'dark red'
_exptl_crystal_density_diffrn 1.497
_exptl_crystal_density_method 'not measured'
_exptl_crystal_description plate
_exptl_crystal_F_000 1272
_exptl_crystal_size_max 0.24
_exptl_crystal_size_mid 0.24
_exptl_crystal_size_min 0.09
_refine_diff_density_max 5.666
_refine_diff_density_min -2.308
_refine_diff_density_rms 0.153
_refine_ls_extinction_method none
_refine_ls_goodness_of_fit_ref 0.891
_refine_ls_hydrogen_treatment mixed
_refine_ls_matrix_type full
_refine_ls_number_parameters 166
_refine_ls_number_reflns 8861
_refine_ls_number_restraints 6
_refine_ls_restrained_S_all 0.892
_refine_ls_R_factor_all 0.0485
_refine_ls_R_factor_gt 0.0287
_refine_ls_shift/su_max 0.003
_refine_ls_shift/su_mean 0.001
_refine_ls_structure_factor_coef Fsqd
_refine_ls_weighting_details 'calc w=1/[\s^2^(Fo^2^)+(0.0000P)^2^+0.0000P] where P=(Fo^2^+2Fc^2^)/3'
_refine_ls_weighting_scheme calc
_refine_ls_wR_factor_gt 0.0742
_refine_ls_wR_factor_ref 0.0815
_reflns_number_gt 6216
_reflns_number_total 8861
_reflns_threshold_expression I>2\s(I)
_cod_data_source_file om020062t.cif
_cod_data_source_block s2468c
_cod_database_code 4076806

loop_
_symmetry_equiv_pos_as_xyz
'x, y, z'
'-x+1/2, -y, z+1/2'
'x+1/2, -y+1/2, -z+1/2'
'-x, y+1/2, -z'
'-x, -y, -z'
'x-1/2, y, -z-1/2'
'-x-1/2, y-1/2, z-1/2'
'x, -y-1/2, z'

loop_
_atom_site_label
_atom_site_type_symbol
_atom_site_fract_x
_atom_site_fract_y
_atom_site_fract_z
_atom_site_U_iso_or_equiv
_atom_site_adp_type
_atom_site_occupancy
_atom_site_symmetry_multiplicity
_atom_site_calc_flag
_atom_site_refinement_flags
Ir1 Ir 0.118116(6) 0.2500 0.777264(10) 0.01492(3) Uani 1 2 d S
P1 P 0.08840(4) 0.2500 0.57672(8) 0.01885(14) Uani 1 2 d S
O1 O 0.28137(15) 0.2500 0.7295(3) 0.0408(7) Uani 1 2 d S
C1 C 0.16905(15) 0.2500 0.4685(3) 0.0151(5) Uani 1 2 d S
C2 C 0.20141(11) 0.33342(14) 0.4269(2) 0.0166(3) Uani 1 1 d .
C3 C 0.26993(11) 0.33045(14) 0.3647(2) 0.0192(4) Uani 1 1 d .
H3 H 0.2924 0.3861 0.3405 0.023 Uiso 1 1 calc R
C4 C 0.30662(15) 0.2500 0.3366(3) 0.0187(5) Uani 1 2 d S
C5 C 0.16819(12) 0.42914(15) 0.4502(2) 0.0218(4) Uani 1 1 d .
C6 C 0.19687(15) 0.49858(17) 0.3510(3) 0.0308(5) Uani 1 1 d .
H6A H 0.1888 0.4747 0.2653 0.046 Uiso 1 1 calc R
H6B H 0.2499 0.5089 0.3643 0.046 Uiso 1 1 calc R
H6C H 0.1701 0.5560 0.3609 0.046 Uiso 1 1 calc R
C7 C 0.1932(2) 0.46389(19) 0.5804(3) 0.0484(9) Uani 1 1 d .
H7A H 0.1709 0.4265 0.6472 0.073 Uiso 1 1 calc R
H7B H 0.1775 0.5271 0.5909 0.073 Uiso 1 1 calc R
H7C H 0.2473 0.4603 0.5864 0.073 Uiso 1 1 calc R
C8 C 0.08359(15) 0.4316(2) 0.4372(5) 0.0561(12) Uani 1 1 d .
H8A H 0.0691 0.4038 0.3564 0.084 Uiso 1 1 calc R
H8B H 0.0665 0.4947 0.4395 0.084 Uiso 1 1 calc R
H8C H 0.0611 0.3978 0.5076 0.084 Uiso 1 1 calc R
C9 C 0.38270(16) 0.2500 0.2699(3) 0.0211(6) Uani 1 2 d S
C10 C 0.42808(14) 0.3341(2) 0.3089(3) 0.0345(6) Uani 1 1 d .
H10A H 0.4793 0.3269 0.2800 0.052 Uiso 1 1 calc R
H10B H 0.4273 0.3404 0.4016 0.052 Uiso 1 1 calc R
H10C H 0.4065 0.3884 0.2699 0.052 Uiso 1 1 calc R
C11 C 0.37346(18) 0.2500 0.1264(4) 0.0272(7) Uani 1 2 d S
H11A H 0.4227 0.2500 0.0950 0.041 Uiso 1 2 d S
H11B H 0.3452 0.1982 0.1008 0.041 Uiso 1 1 d .
C12 C 0.10667(16) 0.2500 0.9957(3) 0.0180(5) Uani 1 2 d SU
C13 C 0.07119(11) 0.32851(15) 0.9442(2) 0.0191(4) Uani 1 1 d .
C14 C 0.01111(11) 0.29860(14) 0.8636(2) 0.0185(4) Uani 1 1 d .
C15 C 0.1691(2) 0.2500 1.0905(4) 0.0338(8) Uani 1 2 d S
H15A H 0.1420 0.2500 1.1675 0.051 Uiso 1 2 d S
H15B H 0.2008 0.1979 1.0820 0.051 Uiso 1 1 d .
C16 C 0.08775(16) 0.42514(17) 0.9789(3) 0.0329(6) Uani 1 1 d .
H16A H 0.1401 0.4308 1.0020 0.049 Uiso 1 1 calc R
H16B H 0.0569 0.4432 1.0512 0.049 Uiso 1 1 calc R
H16C H 0.0771 0.4646 0.9062 0.049 Uiso 1 1 calc R
C17 C -0.04498(14) 0.3571(2) 0.7985(3) 0.0320(6) Uani 1 1 d .
H17A H -0.0890 0.3628 0.8524 0.048 Uiso 1 1 calc R
H17B H -0.0588 0.3296 0.7172 0.048 Uiso 1 1 calc R
H17C H -0.0238 0.4174 0.7834 0.048 Uiso 1 1 calc R
C18 C 0.21895(18) 0.2500 0.7468(4) 0.0268(7) Uani 1 2 d S

loop_
_atom_site_aniso_label
_atom_site_aniso_U_11
_atom_site_aniso_U_22
_atom_site_aniso_U_33
_atom_site_aniso_U_23
_atom_site_aniso_U_13
_atom_site_aniso_U_12
Ir1 0.01254(4) 0.01916(5) 0.01307(5) 0.000 0.00130(4) 0.000
P1 0.0156(3) 0.0270(4) 0.0139(3) 0.000 0.0020(3) 0.000
O1 0.0174(11) 0.061(2) 0.0436(18) 0.000 0.0047(12) 0.000
C1 0.0151(10) 0.0176(11) 0.0125(11) 0.000 -0.0009(9) 0.000
C2 0.0178(8) 0.0178(8) 0.0144(8) -0.0010(7) -0.0009(7) 0.0008(6)
C3 0.0180(8) 0.0193(8) 0.0203(9) 0.0009(8) 0.0014(7) -0.0015(6)
C4 0.0149(11) 0.0231(13) 0.0182(13) 0.000 0.0004(11) 0.000
C5 0.0243(9) 0.0194(9) 0.0217(10) 0.0006(8) 0.0033(8) 0.0030(7)
C6 0.0368(13) 0.0236(11) 0.0321(13) 0.0092(10) 0.0021(11) 0.0060(9)
C7 0.099(3) 0.0217(12) 0.0248(13) -0.0057(11) 0.0013(16) 0.0024(14)
C8 0.0252(12) 0.0322(14) 0.111(4) 0.0185(19) 0.0128(17) 0.0109(10)
C9 0.0142(11) 0.0275(14) 0.0216(14) 0.000 0.0032(11) 0.000
C10 0.0202(10) 0.0422(14) 0.0412(16) -0.0088(13) 0.0054(10) -0.0091(10)
C11 0.0241(15) 0.0384(19) 0.0193(14) 0.000 0.0053(12) 0.000
C12 0.0182(11) 0.0254(11) 0.0103(9) 0.000 0.0018(8) 0.000
C13 0.0187(8) 0.0210(9) 0.0177(9) -0.0027(8) 0.0042(7) -0.0015(7)
C14 0.0161(8) 0.0226(9) 0.0168(9) 0.0011(8) 0.0025(7) 0.0021(7)
C15 0.0235(15) 0.054(2) 0.0239(17) 0.000 -0.0078(14) 0.000
C16 0.0365(13) 0.0231(11) 0.0391(15) -0.0100(11) 0.0095(12) -0.0064(9)
C17 0.0245(11) 0.0377(14) 0.0337(14) 0.0077(11) 0.0005(10) 0.0116(10)
C18 0.0187(13) 0.0366(18) 0.0251(16) 0.000 0.0000(13) 0.000

loop_
_atom_type_symbol
_atom_type_description
_atom_type_scat_dispersion_real
_atom_type_scat_dispersion_imag
_atom_type_scat_source
C C 0.0033 0.0016 'International Tables Vol C Tables 4.2.6.8 and 6.1.1.4'
H H 0.0000 0.0000 'International Tables Vol C Tables 4.2.6.8 and 6.1.1.4'
Ir Ir -1.4442 7.9887 'International Tables Vol C Tables 4.2.6.8 and 6.1.1.4'
O O 0.0106 0.0060 'International Tables Vol C Tables 4.2.6.8 and 6.1.1.4'
P P 0.1023 0.0942 'International Tables Vol C Tables 4.2.6.8 and 6.1.1.4'

loop_
_geom_angle_atom_site_label_1
_geom_angle_atom_site_label_2
_geom_angle_atom_site_label_3
_geom_angle
_geom_angle_site_symmetry_1
_geom_angle_site_symmetry_3
C18 Ir1 P1 94.29(13) . .
C18 Ir1 C14 156.20(10) . .
P1 Ir1 C14 100.33(6) . .
C18 Ir1 C14 156.20(9) . 8_565
P1 Ir1 C14 100.33(6) . 8_565
C14 Ir1 C14 37.08(11) . 8_565
C18 Ir1 C13 120.15(11) . .
P1 Ir1 C13 131.20(6) . .
C14 Ir1 C13 37.32(8) . .
C14 Ir1 C13 61.91(8) 8_565 .
C18 Ir1 C13 120.15(11) . 8_565
P1 Ir1 C13 131.19(6) . 8_565
C14 Ir1 C13 61.91(8) . 8_565
C14 Ir1 C13 37.32(8) 8_565 8_565
C13 Ir1 C13 61.35(11) . 8_565
C18 Ir1 C12 105.11(14) . .
P1 Ir1 C12 160.60(8) . .
C14 Ir1 C12 61.42(9) . .
C14 Ir1 C12 61.42(9) 8_565 .
C13 Ir1 C12 36.39(7) . .
C13 Ir1 C12 36.39(7) 8_565 .
C1 P1 Ir1 113.77(10) . .
C2 C1 C2 118.6(3) . 8_565
C2 C1 P1 120.72(13) . .
C2 C1 P1 120.71(13) 8_565 .
C3 C2 C1 118.53(19) . .
C3 C2 C5 116.34(18) . .
C1 C2 C5 125.07(18) . .
C4 C3 C2 123.2(2) . .
C4 C3 H3 118.4 . .
C2 C3 H3 118.4 . .
C3 C4 C3 117.1(3) . 8_565
C3 C4 C9 121.42(13) . .
C3 C4 C9 121.42(13) 8_565 .
C8 C5 C7 111.4(3) . .
C8 C5 C6 104.9(2) . .
C7 C5 C6 106.4(2) . .
C8 C5 C2 113.09(19) . .
C7 C5 C2 109.3(2) . .
C6 C5 C2 111.35(19) . .
C5 C6 H6A 109.5 . .
C5 C6 H6B 109.5 . .
H6A C6 H6B 109.5 . .
C5 C6 H6C 109.5 . .
H6A C6 H6C 109.5 . .
H6B C6 H6C 109.5 . .
C5 C7 H7A 109.5 . .
C5 C7 H7B 109.5 . .
H7A C7 H7B 109.5 . .
C5 C7 H7C 109.5 . .
H7A C7 H7C 109.5 . .
H7B C7 H7C 109.5 . .
C5 C8 H8A 109.5 . .
C5 C8 H8B 109.5 . .
H8A C8 H8B 109.5 . .
C5 C8 H8C 109.5 . .
H8A C8 H8C 109.5 . .
H8B C8 H8C 109.5 . .
C11 C9 C10 108.9(2) . 8_565
C11 C9 C10 108.9(2) . .
C10 C9 C10 107.0(3) 8_565 .
C11 C9 C4 110.8(3) . .
C10 C9 C4 110.62(19) 8_565 .
C10 C9 C4 110.63(19) . .
C9 C10 H10A 109.5 . .
C9 C10 H10B 109.5 . .
H10A C10 H10B 109.5 . .
C9 C10 H10C 109.5 . .
H10A C10 H10C 109.5 . .
H10B C10 H10C 109.5 . .
C9 C11 H11A 104.0 . .
C9 C11 H11B 109.7 . .
H11A C11 H11B 113.8 . .
C13 C12 C13 108.1(3) . 8_565
C13 C12 C15 125.96(13) . .
C13 C12 C15 125.96(13) 8_565 .
C13 C12 Ir1 70.25(15) . .
C13 C12 Ir1 70.25(15) 8_565 .
C15 C12 Ir1 126.4(2) . .
C12 C13 C14 108.20(19) . .
C12 C13 C16 125.9(2) . .
C14 C13 C16 125.6(2) . .
C12 C13 Ir1 73.36(15) . .
C14 C13 Ir1 70.77(12) . .
C16 C13 Ir1 126.77(17) . .
C14 C14 C13 107.74(12) 8_565 .
C14 C14 C17 125.20(15) 8_565 .
C13 C14 C17 126.9(2) . .
C14 C14 Ir1 71.46(5) 8_565 .
C13 C14 Ir1 71.91(11) . .
C17 C14 Ir1 125.43(16) . .
C12 C15 H15A 100.3 . .
C12 C15 H15B 112.5 . .
H15A C15 H15B 112.8 . .
C13 C16 H16A 109.5 . .
C13 C16 H16B 109.5 . .
H16A C16 H16B 109.5 . .
C13 C16 H16C 109.5 . .
H16A C16 H16C 109.5 . .
H16B C16 H16C 109.5 . .
C14 C17 H17A 109.5 . .
C14 C17 H17B 109.5 . .
H17A C17 H17B 109.5 . .
C14 C17 H17C 109.5 . .
H17A C17 H17C 109.5 . .
H17B C17 H17C 109.5 . .
O1 C18 Ir1 179.2(4) . .

loop_
_geom_bond_atom_site_label_1
_geom_bond_atom_site_label_2
_geom_bond_distance
_geom_bond_site_symmetry_2
Ir1 C18 1.849(3) .
Ir1 P1 2.1783(8) .
Ir1 C14 2.253(2) .
Ir1 C14 2.253(2) 8_565
Ir1 C13 2.268(2) .
Ir1 C13 2.268(2) 8_565
Ir1 C12 2.309(3) .
P1 C1 1.849(3) .
O1 C18 1.142(4) .
C1 C2 1.430(3) .
C1 C2 1.430(3) 8_565
C2 C3 1.401(3) .
C2 C5 1.553(3) .
C3 C4 1.390(3) .
C3 H3 0.9500 .
C4 C3 1.390(3) 8_565
C4 C9 1.543(4) .
C5 C8 1.535(4) .
C5 C7 1.531(4) .
C5 C6 1.551(3) .
C6 H6A 0.9800 .
C6 H6B 0.9800 .
C6 H6C 0.9800 .
C7 H7A 0.9800 .
C7 H7B 0.9800 .
C7 H7C 0.9800 .
C8 H8A 0.9800 .
C8 H8B 0.9800 .
C8 H8C 0.9800 .
C9 C11 1.520(5) .
C9 C10 1.541(3) 8_565
C9 C10 1.541(3) .
C10 H10A 0.9800 .
C10 H10B 0.9800 .
C10 H10C 0.9800 .
C11 H11A 0.9494 .
C11 H11B 0.9574 .
C12 C13 1.430(3) .
C12 C13 1.430(3) 8_565
C12 C15 1.506(5) .
C13 C14 1.446(3) .
C13 C16 1.501(3) .
C14 C14 1.433(4) 8_565
C14 C17 1.497(3) .
C15 H15A 0.9477 .
C15 H15B 0.9614 .
C16 H16A 0.9800 .
C16 H16B 0.9800 .
C16 H16C 0.9800 .
C17 H17A 0.9800 .
C17 H17B 0.9800 .
C17 H17C 0.9800 .

loop_
_geom_torsion_atom_site_label_1
_geom_torsion_atom_site_label_2
_geom_torsion_atom_site_label_3
_geom_torsion_atom_site_label_4
_geom_torsion
_geom_torsion_site_symmetry_1
_geom_torsion_site_symmetry_4
C18 Ir1 P1 C1 0.0 . .
C14 Ir1 P1 C1 161.14(5) . .
C14 Ir1 P1 C1 -161.14(5) 8_565 .
C13 Ir1 P1 C1 137.31(7) . .
C13 Ir1 P1 C1 -137.31(7) 8_565 .
C12 Ir1 P1 C1 180.0 . .
Ir1 P1 C1 C2 -89.3(2) . .
Ir1 P1 C1 C2 89.3(2) . 8_565
C2 C1 C2 C3 -10.2(4) 8_565 .
P1 C1 C2 C3 168.40(18) . .
C2 C1 C2 C5 172.61(16) 8_565 .
P1 C1 C2 C5 -8.8(3) . .
C1 C2 C3 C4 2.8(4) . .
C5 C2 C3 C4 -179.8(2) . .
C2 C3 C4 C3 4.6(5) . 8_565
C2 C3 C4 C9 -179.0(3) . .
C3 C2 C5 C8 143.8(3) . .
C1 C2 C5 C8 -39.0(3) . .
C3 C2 C5 C7 -91.4(3) . .
C1 C2 C5 C7 85.8(3) . .
C3 C2 C5 C6 25.9(3) . .
C1 C2 C5 C6 -156.8(2) . .
C3 C4 C9 C11 -88.1(3) . .
C3 C4 C9 C11 88.1(3) 8_565 .
C3 C4 C9 C10 151.1(3) . 8_565
C3 C4 C9 C10 -32.7(4) 8_565 8_565
C3 C4 C9 C10 32.7(4) . .
C3 C4 C9 C10 -151.1(3) 8_565 .
C18 Ir1 C12 C13 120.70(12) . .
P1 Ir1 C12 C13 -59.30(12) . .
C14 Ir1 C12 C13 -38.08(13) . .
C14 Ir1 C12 C13 -80.53(14) 8_565 .
C13 Ir1 C12 C13 -118.6(2) 8_565 .
C18 Ir1 C12 C13 -120.70(12) . 8_565
P1 Ir1 C12 C13 59.30(12) . 8_565
C14 Ir1 C12 C13 80.53(14) . 8_565
C14 Ir1 C12 C13 38.07(13) 8_565 8_565
C13 Ir1 C12 C13 118.6(2) . 8_565
C18 Ir1 C12 C15 0.0 . .
P1 Ir1 C12 C15 180.000(1) . .
C14 Ir1 C12 C15 -158.77(6) . .
C14 Ir1 C12 C15 158.77(6) 8_565 .
C13 Ir1 C12 C15 -120.70(12) . .
C13 Ir1 C12 C15 120.70(12) 8_565 .
C13 C12 C13 C14 2.2(3) 8_565 .
C15 C12 C13 C14 -176.2(3) . .
Ir1 C12 C13 C14 62.60(15) . .
C13 C12 C13 C16 175.94(17) 8_565 .
C15 C12 C13 C16 -2.5(5) . .
Ir1 C12 C13 C16 -123.7(2) . .
C13 C12 C13 Ir1 -60.4(2) 8_565 .
C15 C12 C13 Ir1 121.2(3) . .
C18 Ir1 C13 C12 -73.75(16) . .
P1 Ir1 C13 C12 157.69(11) . .
C14 Ir1 C13 C12 116.72(18) . .
C14 Ir1 C13 C12 79.05(14) 8_565 .
C13 Ir1 C13 C12 36.41(14) 8_565 .
C18 Ir1 C13 C14 169.54(13) . .
P1 Ir1 C13 C14 40.97(15) . .
C14 Ir1 C13 C14 -37.67(13) 8_565 .
C13 Ir1 C13 C14 -80.31(13) 8_565 .
C12 Ir1 C13 C14 -116.72(18) . .
C18 Ir1 C13 C16 49.0(2) . .
P1 Ir1 C13 C16 -79.6(2) . .
C14 Ir1 C13 C16 -120.6(3) . .
C14 Ir1 C13 C16 -158.2(2) 8_565 .
C13 Ir1 C13 C16 159.13(19) 8_565 .
C12 Ir1 C13 C16 122.7(3) . .
C12 C13 C14 C14 -1.4(2) . 8_565
C16 C13 C14 C14 -175.1(2) . 8_565
Ir1 C13 C14 C14 62.89(6) . 8_565
C12 C13 C14 C17 174.6(2) . .
C16 C13 C14 C17 0.8(4) . .
Ir1 C13 C14 C17 -121.2(2) . .
C12 C13 C14 Ir1 -64.27(17) . .
C16 C13 C14 Ir1 122.0(2) . .
C18 Ir1 C14 C14 -139.5(3) . 8_565
P1 Ir1 C14 C14 93.51(2) . 8_565
C13 Ir1 C14 C14 -116.59(11) . 8_565
C13 Ir1 C14 C14 -37.91(8) 8_565 8_565
C12 Ir1 C14 C14 -79.47(5) . 8_565
C18 Ir1 C14 C13 -22.9(3) . .
P1 Ir1 C14 C13 -149.90(11) . .
C14 Ir1 C14 C13 116.59(11) 8_565 .
C13 Ir1 C14 C13 78.68(17) 8_565 .
C12 Ir1 C14 C13 37.12(11) . .
C18 Ir1 C14 C17 100.0(3) . .
P1 Ir1 C14 C17 -27.0(2) . .
C14 Ir1 C14 C17 -120.5(2) 8_565 .
C13 Ir1 C14 C17 122.9(3) . .
C13 Ir1 C14 C17 -158.4(2) 8_565 .
C12 Ir1 C14 C17 160.0(2) . .
